data_4105345
loop_
_publ_author_name
'Philip Magnus'
'Neeraj Sane'
'Benjamin P. Fauber'
'Vince Lynch'

_publ_section_title
;
 Concise Syntheses of (-)-Galanthamine and (\+-)-Codeine via
 Intramolecular Alkylation of a Phenol Derivative
;
_journal_name_full 'Journal of the American Chemical Society'
_journal_page_first 16045
_journal_page_last 16047
_journal_paper_doi 10.1021/ja9085534
_journal_volume 131
_journal_year 2009
_chemical_formula_sum 'C19 H19 N O6'
_chemical_formula_weight 357.35
_chemical_name_systematic
; 
 ? 
;
_space_group_IT_number 14
_symmetry_cell_setting monoclinic
_symmetry_space_group_name_Hall '-P 2ybc'
_symmetry_space_group_name_H-M 'P 1 21/c 1'
_atom_sites_solution_hydrogens geom
_atom_sites_solution_primary direct
_atom_sites_solution_secondary difmap
_audit_creation_method SHELXL-97
_cell_angle_alpha 90.00
_cell_angle_beta 95.3460(9)
_cell_angle_gamma 90.00
_cell_formula_units_Z 4
_cell_length_a 8.4748(2)
_cell_length_b 18.2912(4)
_cell_length_c 11.1855(3)
_cell_measurement_reflns_used 4024
_cell_measurement_temperature 153(2)
_cell_measurement_theta_max 27.5
_cell_measurement_theta_min 1
_cell_volume 1726.37(7)
_computing_cell_refinement 'Collect software, Nonius B.V. 1998'
_computing_data_collection 'Collect software, Nonius B.V. 1998'
_computing_data_reduction
;
DENZO and Scalepack (Otwinoski and Minor, 1997)
;
_computing_molecular_graphics 'XP SHELXTL/PC, Siemens Analytical'
_computing_structure_refinement 'XL SHELXTL/PC, Siemens Analytical'
_computing_structure_solution
;

SIR97 - Altomare A., Burla M.C., Camalli M., Cascarano G.L., Giacovazzo C., 
Guagliardi A., Moliterni A.G.G., Polidori G.,Spagna R.
;
_diffrn_ambient_temperature 153(2)
_diffrn_measurement_device_type 'Nonius Kappa CCD'
_diffrn_measurement_method \w-scans
_diffrn_radiation_monochromator graphite
_diffrn_radiation_source 'fine-focus sealed tube'
_diffrn_radiation_type MoK\a
_diffrn_radiation_wavelength 0.71073
_diffrn_reflns_av_R_equivalents 0.0262
_diffrn_reflns_av_sigmaI/netI 0.0443
_diffrn_reflns_limit_h_max 11
_diffrn_reflns_limit_h_min -10
_diffrn_reflns_limit_k_max 23
_diffrn_reflns_limit_k_min -23
_diffrn_reflns_limit_l_max 14
_diffrn_reflns_limit_l_min -14
_diffrn_reflns_number 7575
_diffrn_reflns_theta_max 27.49
_diffrn_reflns_theta_min 2.14
_exptl_absorpt_coefficient_mu 0.103
_exptl_absorpt_correction_type none
_exptl_crystal_colour yellow
_exptl_crystal_density_diffrn 1.375
_exptl_crystal_description needle
_exptl_crystal_F_000 752
_exptl_crystal_size_max 0.31
_exptl_crystal_size_mid 0.09
_exptl_crystal_size_min 0.08
_refine_ls_extinction_coef 0.0061(11)
_refine_ls_extinction_expression Fc^*^=kFc[1+0.001xFc^2^\l^3^/sin(2\q)]^-1/4^
_refine_ls_extinction_method SHELXL
_refine_ls_goodness_of_fit_ref 0.997
_refine_ls_hydrogen_treatment refall
_refine_ls_matrix_type full
_refine_ls_number_parameters 312
_refine_ls_number_reflns 3947
_refine_ls_number_restraints 0
_refine_ls_restrained_S_all 0.997
_refine_ls_R_factor_all 0.0737
_refine_ls_R_factor_gt 0.0445
_refine_ls_shift/su_max 0.027
_refine_ls_shift/su_mean 0.004
_refine_ls_structure_factor_coef Fsqd
_refine_ls_weighting_details 'calc w=1/[\s^2^(Fo^2^)+(0.0512P)^2^+0.5475P] where P=(Fo^2^+2Fc^2^)/3'
_refine_ls_weighting_scheme calc
_refine_ls_wR_factor_gt 0.1018
_refine_ls_wR_factor_ref 0.1162
_reflns_number_gt 2755
_reflns_number_total 3947
_reflns_threshold_expression >2sigma(I)
_cod_data_source_file ja9085534_si_005.cif
_cod_data_source_block nps21
_cod_database_code 4105345

loop_
_symmetry_equiv_pos_as_xyz
'x, y, z'
'-x, y+1/2, -z+1/2'
'-x, -y, -z'
'x, -y-1/2, z-1/2'

loop_
_atom_site_label
_atom_site_type_symbol
_atom_site_fract_x
_atom_site_fract_y
_atom_site_fract_z
_atom_site_U_iso_or_equiv
_atom_site_adp_type
_atom_site_occupancy
_atom_site_symmetry_multiplicity
_atom_site_calc_flag
O1 O 0.80432(14) 0.48502(6) 0.42866(10) 0.0319(3) Uani 1 1 d
C2 C 0.80328(19) 0.56360(8) 0.40647(14) 0.0260(3) Uani 1 1 d
C3 C 0.6858(2) 0.60293(9) 0.47608(14) 0.0259(3) Uani 1 1 d
C4 C 0.70759(18) 0.58516(8) 0.61080(14) 0.0240(3) Uani 1 1 d
C5 C 0.87254(19) 0.60547(8) 0.66625(14) 0.0266(4) Uani 1 1 d
C6 C 0.9062(2) 0.65647(9) 0.74941(16) 0.0339(4) Uani 1 1 d
C7 C 0.7825(2) 0.70444(9) 0.78736(17) 0.0390(4) Uani 1 1 d
C8 C 0.6309(2) 0.70442(9) 0.70487(17) 0.0340(4) Uani 1 1 d
C9 C 0.57689(19) 0.62539(8) 0.67530(14) 0.0259(3) Uani 1 1 d
C10 C 0.53816(19) 0.58415(9) 0.78518(14) 0.0281(4) Uani 1 1 d
C11 C 0.5758(2) 0.51460(9) 0.81031(15) 0.0291(4) Uani 1 1 d
C12 C 0.65352(18) 0.46949(8) 0.72691(14) 0.0259(3) Uani 1 1 d
C13 C 0.6658(2) 0.39410(9) 0.74205(15) 0.0286(4) Uani 1 1 d
C14 C 0.72222(19) 0.35086(9) 0.65338(14) 0.0273(4) Uani 1 1 d
C15 C 0.76527(17) 0.38231(8) 0.54892(14) 0.0241(3) Uani 1 1 d
C16 C 0.75574(17) 0.45911(8) 0.53393(13) 0.0232(3) Uani 1 1 d
C17 C 0.70148(17) 0.50244(8) 0.62264(13) 0.0227(3) Uani 1 1 d
O18 O 0.76126(13) 0.57367(6) 0.28526(9) 0.0310(3) Uani 1 1 d
C19 C 0.8787(2) 0.55179(12) 0.20811(17) 0.0419(5) Uani 1 1 d
C20 C 0.8453(4) 0.5877(2) 0.0895(2) 0.0732(8) Uani 1 1 d
O21 O 0.80192(19) 0.74222(8) 0.87741(15) 0.0665(5) Uani 1 1 d
N22 N 0.42852(19) 0.61914(8) 0.86024(13) 0.0373(4) Uani 1 1 d
O23 O 0.33980(15) 0.66694(7) 0.81399(11) 0.0418(3) Uani 1 1 d
O24 O 0.4234(2) 0.59913(8) 0.96447(12) 0.0639(5) Uani 1 1 d
O25 O 0.81799(13) 0.34564(6) 0.45495(10) 0.0289(3) Uani 1 1 d
C26 C 0.8225(3) 0.26730(9) 0.46131(18) 0.0358(4) Uani 1 1 d
H2 H 0.913(2) 0.5796(9) 0.4261(14) 0.023(4) Uiso 1 1 d
H3A H 0.578(2) 0.5877(9) 0.4448(15) 0.031(4) Uiso 1 1 d
H3B H 0.697(2) 0.6540(11) 0.4616(16) 0.039(5) Uiso 1 1 d
H5 H 0.9623(19) 0.5771(9) 0.6376(14) 0.023(4) Uiso 1 1 d
H6 H 1.013(2) 0.6633(10) 0.7882(16) 0.038(5) Uiso 1 1 d
H8A H 0.6529(19) 0.7318(9) 0.6260(15) 0.028(4) Uiso 1 1 d
H8B H 0.552(2) 0.7311(9) 0.7392(15) 0.030(4) Uiso 1 1 d
H9 H 0.478(2) 0.6269(9) 0.6204(15) 0.031(4) Uiso 1 1 d
H11 H 0.545(2) 0.4930(10) 0.8830(17) 0.038(5) Uiso 1 1 d
H13 H 0.634(2) 0.3743(9) 0.8145(16) 0.030(4) Uiso 1 1 d
H14 H 0.728(2) 0.3007(10) 0.6622(15) 0.033(5) Uiso 1 1 d
H19A H 0.876(3) 0.4942(13) 0.193(2) 0.067(7) Uiso 1 1 d
H19B H 0.987(3) 0.5606(13) 0.249(2) 0.073(7) Uiso 1 1 d
H20A H 0.927(3) 0.5729(14) 0.034(2) 0.082(8) Uiso 1 1 d
H20B H 0.739(5) 0.582(2) 0.058(3) 0.126(14) Uiso 1 1 d
H20C H 0.858(3) 0.6437(17) 0.109(2) 0.085(9) Uiso 1 1 d
H26A H 0.855(2) 0.2528(10) 0.3848(18) 0.042(5) Uiso 1 1 d
H26B H 0.902(2) 0.2529(10) 0.5257(18) 0.041(5) Uiso 1 1 d
H26C H 0.717(3) 0.2489(11) 0.4704(17) 0.043(5) Uiso 1 1 d

loop_
_atom_site_aniso_label
_atom_site_aniso_U_11
_atom_site_aniso_U_22
_atom_site_aniso_U_33
_atom_site_aniso_U_23
_atom_site_aniso_U_13
_atom_site_aniso_U_12
O1 0.0447(7) 0.0237(6) 0.0297(6) 0.0040(5) 0.0164(5) 0.0051(5)
C2 0.0289(9) 0.0244(8) 0.0248(8) 0.0038(6) 0.0038(7) -0.0003(6)
C3 0.0288(9) 0.0228(8) 0.0261(8) 0.0028(7) 0.0027(7) 0.0007(7)
C4 0.0258(8) 0.0213(7) 0.0251(8) 0.0007(6) 0.0031(6) 0.0011(6)
C5 0.0272(8) 0.0239(8) 0.0294(9) 0.0016(7) 0.0064(7) 0.0008(7)
C6 0.0313(9) 0.0316(9) 0.0385(10) -0.0059(8) 0.0004(8) -0.0016(7)
C7 0.0446(11) 0.0270(9) 0.0449(11) -0.0118(8) 0.0020(9) -0.0012(8)
C8 0.0377(10) 0.0237(8) 0.0419(10) -0.0010(8) 0.0103(8) 0.0060(7)
C9 0.0268(8) 0.0250(8) 0.0261(8) -0.0006(6) 0.0029(7) 0.0023(6)
C10 0.0320(9) 0.0279(8) 0.0248(8) -0.0029(7) 0.0057(7) 0.0033(7)
C11 0.0356(9) 0.0289(9) 0.0236(8) 0.0009(7) 0.0070(7) 0.0012(7)
C12 0.0280(8) 0.0257(8) 0.0242(8) 0.0014(6) 0.0026(6) 0.0007(6)
C13 0.0346(9) 0.0272(8) 0.0244(8) 0.0042(7) 0.0058(7) 0.0006(7)
C14 0.0309(9) 0.0209(8) 0.0301(9) 0.0020(7) 0.0027(7) 0.0016(7)
C15 0.0219(7) 0.0241(8) 0.0262(8) -0.0020(6) 0.0023(6) 0.0014(6)
C16 0.0223(7) 0.0249(8) 0.0226(8) 0.0026(6) 0.0036(6) 0.0002(6)
C17 0.0217(7) 0.0219(7) 0.0243(8) -0.0003(6) 0.0016(6) -0.0004(6)
O18 0.0357(6) 0.0362(6) 0.0214(6) 0.0032(5) 0.0040(5) 0.0043(5)
C19 0.0428(11) 0.0560(13) 0.0281(10) 0.0029(9) 0.0096(8) 0.0083(9)
C20 0.081(2) 0.105(2) 0.0367(13) 0.0213(14) 0.0234(14) 0.0276(17)
O21 0.0667(10) 0.0566(9) 0.0734(11) -0.0397(8) -0.0091(8) 0.0144(8)
N22 0.0493(9) 0.0320(8) 0.0323(8) 0.0008(6) 0.0136(7) 0.0081(7)
O23 0.0453(7) 0.0386(7) 0.0431(7) -0.0001(6) 0.0126(6) 0.0148(6)
O24 0.1047(13) 0.0567(9) 0.0354(8) 0.0104(7) 0.0341(8) 0.0322(9)
O25 0.0364(6) 0.0225(6) 0.0288(6) -0.0016(5) 0.0091(5) 0.0035(5)
C26 0.0491(12) 0.0228(9) 0.0364(11) -0.0024(7) 0.0091(9) 0.0048(8)

loop_
_atom_type_symbol
_atom_type_description
_atom_type_scat_dispersion_real
_atom_type_scat_dispersion_imag
_atom_type_scat_source
C C 0.0033 0.0016 'International Tables Vol C Tables 4.2.6.8 and 6.1.1.4'
H H 0.0000 0.0000 'International Tables Vol C Tables 4.2.6.8 and 6.1.1.4'
N N 0.0061 0.0033 'International Tables Vol C Tables 4.2.6.8 and 6.1.1.4'
O O 0.0106 0.0060 'International Tables Vol C Tables 4.2.6.8 and 6.1.1.4'

loop_
_geom_angle_atom_site_label_1
_geom_angle_atom_site_label_2
_geom_angle_atom_site_label_3
_geom_angle
C16 O1 C2 119.37(11)
O18 C2 O1 107.18(12)
O18 C2 C3 108.78(13)
O1 C2 C3 112.17(12)
O18 C2 H2 109.4(9)
O1 C2 H2 105.3(9)
C3 C2 H2 113.8(9)
C2 C3 C4 112.48(13)
C2 C3 H3A 108.4(10)
C4 C3 H3A 108.1(10)
C2 C3 H3B 107.3(11)
C4 C3 H3B 111.7(11)
H3A C3 H3B 108.8(15)
C5 C4 C17 104.18(12)
C5 C4 C3 111.71(13)
C17 C4 C3 107.10(12)
C5 C4 C9 111.16(12)
C17 C4 C9 113.42(12)
C3 C4 C9 109.16(12)
C6 C5 C4 125.83(15)
C6 C5 H5 118.0(9)
C4 C5 H5 116.1(9)
C5 C6 C7 120.81(16)
C5 C6 H6 122.1(11)
C7 C6 H6 117.1(11)
O21 C7 C6 122.34(17)
O21 C7 C8 123.13(17)
C6 C7 C8 114.52(15)
C7 C8 C9 110.47(14)
C7 C8 H8A 107.9(9)
C9 C8 H8A 109.9(9)
C7 C8 H8B 110.3(10)
C9 C8 H8B 111.6(10)
H8A C8 H8B 106.6(14)
C10 C9 C8 112.19(13)
C10 C9 C4 111.06(13)
C8 C9 C4 109.36(13)
C10 C9 H9 106.4(10)
C8 C9 H9 108.9(10)
C4 C9 H9 108.9(10)
C11 C10 N22 116.74(14)
C11 C10 C9 125.72(14)
N22 C10 C9 116.74(13)
C10 C11 C12 121.40(15)
C10 C11 H11 119.4(11)
C12 C11 H11 119.1(11)
C13 C12 C17 120.08(14)
C13 C12 C11 121.28(14)
C17 C12 C11 118.29(14)
C14 C13 C12 120.30(15)
C14 C13 H13 122.4(10)
C12 C13 H13 117.3(10)
C15 C14 C13 120.18(15)
C15 C14 H14 119.2(11)
C13 C14 H14 120.6(11)
O25 C15 C14 125.54(14)
O25 C15 C16 114.70(13)
C14 C15 C16 119.77(14)
O1 C16 C17 124.50(13)
O1 C16 C15 115.29(13)
C17 C16 C15 120.21(13)
C16 C17 C12 119.42(14)
C16 C17 C4 119.48(13)
C12 C17 C4 120.90(13)
C2 O18 C19 115.06(13)
O18 C19 C20 109.23(18)
O18 C19 H19A 111.4(12)
C20 C19 H19A 107.2(12)
O18 C19 H19B 109.9(14)
C20 C19 H19B 115.2(14)
H19A C19 H19B 103.8(18)
C19 C20 H20A 110.4(15)
C19 C20 H20B 112(2)
H20A C20 H20B 115(3)
C19 C20 H20C 103.9(15)
H20A C20 H20C 109(2)
H20B C20 H20C 106(3)
O24 N22 O23 122.38(15)
O24 N22 C10 119.83(14)
O23 N22 C10 117.75(14)
C15 O25 C26 117.67(12)
O25 C26 H26A 103.9(11)
O25 C26 H26B 108.7(11)
H26A C26 H26B 110.4(16)
O25 C26 H26C 109.3(12)
H26A C26 H26C 110.0(16)
H26B C26 H26C 114.1(16)

loop_
_geom_bond_atom_site_label_1
_geom_bond_atom_site_label_2
_geom_bond_distance
O1 C16 1.3678(18)
O1 C2 1.4584(18)
C2 O18 1.3817(19)
C2 C3 1.503(2)
C2 H2 0.983(17)
C3 C4 1.536(2)
C3 H3A 0.985(18)
C3 H3B 0.955(19)
C4 C5 1.522(2)
C4 C17 1.520(2)
C4 C9 1.561(2)
C5 C6 1.329(2)
C5 H5 0.998(17)
C6 C7 1.460(3)
C6 H6 0.97(2)
C7 O21 1.220(2)
C7 C8 1.510(3)
C8 C9 1.543(2)
C8 H8A 1.046(17)
C8 H8B 0.937(18)
C9 C10 1.504(2)
C9 H9 0.995(18)
C10 C11 1.335(2)
C10 N22 1.457(2)
C11 C12 1.449(2)
C11 H11 0.963(19)
C12 C13 1.392(2)
C12 C17 1.406(2)
C13 C14 1.388(2)
C13 H13 0.949(18)
C14 C15 1.382(2)
C14 H14 0.923(18)
C15 O25 1.3571(18)
C15 C16 1.416(2)
C16 C17 1.382(2)
O18 C19 1.434(2)
C19 C20 1.484(3)
C19 H19A 1.07(2)
C19 H19B 1.00(3)
C20 H20A 1.01(3)
C20 H20B 0.94(4)
C20 H20C 1.05(3)
N22 O24 1.2265(19)
N22 O23 1.2348(18)
O25 C26 1.4350(19)
C26 H26A 0.96(2)
C26 H26B 0.97(2)
C26 H26C 0.97(2)

loop_
_geom_torsion_atom_site_label_1
_geom_torsion_atom_site_label_2
_geom_torsion_atom_site_label_3
_geom_torsion_atom_site_label_4
_geom_torsion
C16 O1 C2 O18 -144.21(13)
C16 O1 C2 C3 -24.88(19)
O18 C2 C3 C4 171.13(13)
O1 C2 C3 C4 52.74(18)
C2 C3 C4 C5 59.09(17)
C2 C3 C4 C17 -54.39(17)
C2 C3 C4 C9 -177.57(13)
C17 C4 C5 C6 -129.59(17)
C3 C4 C5 C6 115.13(18)
